data_8102486
loop_
_publ_author_name
'Gui-Lin Wen'

_publ_section_title
;
 Crystal structure of
 monoaqua-(5-methoxyisophthalato)-(2,2'-bipyridyl)copper(II)
 monohydrate, Cu(H2O)(C9H8O5)(C10H8N2) &#x00B7; H2O
;
_journal_issue 3
_journal_name_full 'Zeitschrift f\"ur Kristallographie - New Crystal Structures'
_journal_page_first 497
_journal_volume 224
_journal_year 2009
_chemical_formula_sum 'C19 H18 Cu N2 O7'
_chemical_formula_weight 449.89
_space_group_IT_number 2
_symmetry_cell_setting triclinic
_symmetry_space_group_name_Hall '-P 1'
_symmetry_space_group_name_H-M 'P -1'
_atom_sites_solution_hydrogens geom
_atom_sites_solution_primary direct
_atom_sites_solution_secondary difmap
_audit_creation_method SHELXL-97
_cell_angle_alpha 80.165(2)
_cell_angle_beta 89.700(2)
_cell_angle_gamma 79.096(2)
_cell_formula_units_Z 2
_cell_length_a 7.3613(11)
_cell_length_b 10.1279(15)
_cell_length_c 12.6837(19)
_cell_measurement_reflns_used 3237
_cell_measurement_temperature 291(2)
_cell_measurement_theta_max 27.96
_cell_measurement_theta_min 2.41
_cell_volume 914.5(2)
_computing_cell_refinement 'Bruker SMART'
_computing_data_collection 'Bruker SMART'
_computing_data_reduction 'Bruker SAINT'
_computing_molecular_graphics 'Bruker SHELXTL'
_computing_publication_material 'Bruker SHELXTL'
_computing_structure_refinement 'SHELXL-97 (Sheldrick, 1997)'
_computing_structure_solution 'SHELXS-97 (Sheldrick, 1990)'
_diffrn_ambient_temperature 291(2)
_diffrn_measured_fraction_theta_full 0.984
_diffrn_measured_fraction_theta_max 0.984
_diffrn_measurement_device_type 'CCD area detector'
_diffrn_measurement_method 'phi and omega scans'
_diffrn_radiation_monochromator graphite
_diffrn_radiation_source 'fine-focus sealed tube'
_diffrn_radiation_type MoK\a
_diffrn_radiation_wavelength 0.71073
_diffrn_reflns_av_R_equivalents 0.0180
_diffrn_reflns_av_sigmaI/netI 0.0278
_diffrn_reflns_limit_h_max 8
_diffrn_reflns_limit_h_min -8
_diffrn_reflns_limit_k_max 12
_diffrn_reflns_limit_k_min -12
_diffrn_reflns_limit_l_max 15
_diffrn_reflns_limit_l_min -15
_diffrn_reflns_number 6780
_diffrn_reflns_theta_full 25.50
_diffrn_reflns_theta_max 25.50
_diffrn_reflns_theta_min 2.41
_diffrn_standards_decay_% 0
_exptl_absorpt_coefficient_mu 1.241
_exptl_absorpt_correction_T_max 0.9148
_exptl_absorpt_correction_T_min 0.7086
_exptl_absorpt_correction_type multi-scan
_exptl_absorpt_process_details SADABS
_exptl_crystal_colour blue
_exptl_crystal_density_diffrn 1.634
_exptl_crystal_density_method 'not measured'
_exptl_crystal_description block
_exptl_crystal_F_000 462
_exptl_crystal_size_max 0.30
_exptl_crystal_size_mid 0.14
_exptl_crystal_size_min 0.07
_refine_diff_density_max 0.245
_refine_diff_density_min -0.348
_refine_diff_density_rms 0.06
_refine_ls_extinction_method none
_refine_ls_goodness_of_fit_ref 1.019
_refine_ls_hydrogen_treatment constr
_refine_ls_matrix_type full
_refine_ls_number_parameters 263
_refine_ls_number_reflns 3343
_refine_ls_number_restraints 0
_refine_ls_restrained_S_all 1.019
_refine_ls_R_factor_all 0.0333
_refine_ls_R_factor_gt 0.0285
_refine_ls_shift/su_max 0.001
_refine_ls_shift/su_mean 0.000
_refine_ls_structure_factor_coef Fsqd
_refine_ls_weighting_details 'calc w=1/[\s^2^(Fo^2^)+(0.0371P)^2^+0.4664P] where P=(Fo^2^+2Fc^2^)/3'
_refine_ls_weighting_scheme calc
_refine_ls_wR_factor_gt 0.0702
_refine_ls_wR_factor_ref 0.0731
_reflns_number_gt 2995
_reflns_number_total 3343
_reflns_threshold_expression >2sigma(I)
_cod_data_source_file 1267-2675.cff
_cod_data_source_block a
_cod_depositor_comments
;
The following automatic conversions were performed:
'_symmetry_cell_setting' value 'Triclinic' changed to 'triclinic'
according to '/home/saulius/struct/CIF-dictionaries/cif_core.dic'
dictionary named 'cif_core.dic' version 2.4.1 from
2010-06-29.

'_exptl_absorpt_correction_type' value 'MULTI-SCAN' changed
to 'multi-scan' according to
'/home/saulius/struct/CIF-dictionaries/cif_core.dic' dictionary named
'cif_core.dic' version 2.4.1 from
2010-06-29.

'_refine_ls_hydrogen_treatment' value 'CONSTR' changed to
'constr' according to '/home/saulius/struct/CIF-dictionaries/cif_core.dic'
dictionary named 'cif_core.dic' version 2.4.1 from 2010-06-29.

Automatic conversion script
Id: cif_fix_enum 1555 2011-01-17 13:19:09Z saulius 
;
_cod_original_sg_symbol_H-M P-1
_cod_database_code 8102486

loop_
_symmetry_equiv_pos_as_xyz
'x, y, z'
'-x, -y, -z'

loop_
_atom_site_label
_atom_site_type_symbol
_atom_site_fract_x
_atom_site_fract_y
_atom_site_fract_z
_atom_site_U_iso_or_equiv
_atom_site_adp_type
_atom_site_occupancy
_atom_site_symmetry_multiplicity
_atom_site_calc_flag
_atom_site_refinement_flags
_atom_site_disorder_assembly
_atom_site_disorder_group
Cu1 Cu 0.43035(4) 0.42703(2) 0.23501(2) 0.02283(10) Uani 1 1 d . . .
O1 O 0.2228(3) 0.2706(2) 0.53576(17) 0.0597(6) Uani 1 1 d . . .
H1W H 0.1740 0.3050 0.5866 0.090 Uiso 1 1 d R . .
H2W H 0.2085 0.3297 0.4806 0.090 Uiso 1 1 d R . .
O2 O 0.5137(2) 0.59403(14) 0.25810(12) 0.0289(4) Uani 1 1 d . . .
H3W H 0.6276 0.5847 0.2649 0.043 Uiso 1 1 d R . .
H4W H 0.4741 0.6503 0.2041 0.043 Uiso 1 1 d R . .
O3 O 0.1569(2) 0.46182(17) 0.32194(12) 0.0326(4) Uani 1 1 d . . .
O4 O -0.1245(2) 0.58927(16) 0.28276(13) 0.0343(4) Uani 1 1 d . . .
O5 O -0.3149(2) 0.49137(15) -0.09349(12) 0.0301(4) Uani 1 1 d . . .
O6 O -0.3540(3) 0.27626(16) -0.08228(14) 0.0455(5) Uani 1 1 d . . .
O7 O -0.0068(2) 0.01405(15) 0.25151(13) 0.0364(4) Uani 1 1 d . . .
N1 N 0.5682(2) 0.31922(18) 0.36641(14) 0.0241(4) Uani 1 1 d . . .
N2 N 0.4327(2) 0.23958(18) 0.20434(14) 0.0243(4) Uani 1 1 d . . .
C1 C 0.6416(3) 0.3707(2) 0.44361(18) 0.0309(5) Uani 1 1 d . . .
H1 H 0.6226 0.4650 0.4391 0.037 Uiso 1 1 calc R . .
C2 C 0.7439(4) 0.2890(3) 0.5290(2) 0.0404(6) Uani 1 1 d . . .
H2A H 0.7929 0.3272 0.5814 0.049 Uiso 1 1 calc R . .
C3 C 0.7723(4) 0.1493(3) 0.5354(2) 0.0454(7) Uani 1 1 d . . .
H3 H 0.8422 0.0921 0.5920 0.054 Uiso 1 1 calc R . .
C4 C 0.6964(4) 0.0945(3) 0.4572(2) 0.0382(6) Uani 1 1 d . . .
H4 H 0.7137 0.0005 0.4607 0.046 Uiso 1 1 calc R . .
C5 C 0.5942(3) 0.1825(2) 0.37349(17) 0.0262(5) Uani 1 1 d . . .
C6 C 0.5116(3) 0.1372(2) 0.28294(18) 0.0261(5) Uani 1 1 d . . .
C7 C 0.5163(4) 0.0017(2) 0.2757(2) 0.0390(6) Uani 1 1 d . . .
H7 H 0.5677 -0.0679 0.3311 0.047 Uiso 1 1 calc R . .
C8 C 0.4426(4) -0.0279(3) 0.1841(3) 0.0476(7) Uani 1 1 d . . .
H8 H 0.4440 -0.1181 0.1773 0.057 Uiso 1 1 calc R . .
C9 C 0.3678(4) 0.0760(3) 0.1035(2) 0.0406(6) Uani 1 1 d . . .
H9 H 0.3215 0.0569 0.0409 0.049 Uiso 1 1 calc R . .
C10 C 0.3619(3) 0.2093(2) 0.11624(19) 0.0304(5) Uani 1 1 d . . .
H10 H 0.3074 0.2798 0.0624 0.036 Uiso 1 1 calc R . .
C11 C -0.0009(3) 0.4859(2) 0.27756(17) 0.0247(5) Uani 1 1 d . . .
C12 C -0.0503(3) 0.3825(2) 0.21452(17) 0.0226(4) Uani 1 1 d . . .
C13 C -0.0051(3) 0.2439(2) 0.25687(17) 0.0251(5) Uani 1 1 d . . .
H13 H 0.0579 0.2153 0.3226 0.030 Uiso 1 1 calc R . .
C14 C -0.0537(3) 0.1479(2) 0.20152(17) 0.0250(5) Uani 1 1 d . . .
C15 C -0.1450(3) 0.1889(2) 0.10309(17) 0.0247(5) Uani 1 1 d . . .
H15 H -0.1766 0.1244 0.0660 0.030 Uiso 1 1 calc R . .
C16 C -0.1901(3) 0.3289(2) 0.05926(17) 0.0235(5) Uani 1 1 d . . .
C17 C -0.1442(3) 0.4245(2) 0.11510(17) 0.0242(5) Uani 1 1 d . . .
H17 H -0.1758 0.5170 0.0866 0.029 Uiso 1 1 calc R . .
C18 C -0.2942(3) 0.3675(2) -0.04678(17) 0.0250(5) Uani 1 1 d . . .
C19 C -0.0258(4) -0.0910(2) 0.1923(2) 0.0410(6) Uani 1 1 d . . .
H19A H -0.1539 -0.0834 0.1732 0.062 Uiso 1 1 calc R . .
H19B H 0.0189 -0.1787 0.2354 0.062 Uiso 1 1 calc R . .
H19C H 0.0447 -0.0815 0.1285 0.062 Uiso 1 1 calc R . .

loop_
_atom_site_aniso_label
_atom_site_aniso_U_11
_atom_site_aniso_U_22
_atom_site_aniso_U_33
_atom_site_aniso_U_23
_atom_site_aniso_U_13
_atom_site_aniso_U_12
Cu1 0.02689(16) 0.01997(14) 0.02117(15) -0.00259(10) -0.00646(10) -0.00401(10)
O1 0.0686(14) 0.0542(13) 0.0511(13) -0.0092(10) 0.0018(11) 0.0011(11)
O2 0.0291(8) 0.0242(8) 0.0332(9) -0.0036(7) -0.0115(7) -0.0052(6)
O3 0.0248(8) 0.0464(10) 0.0290(9) -0.0134(7) -0.0053(7) -0.0065(7)
O4 0.0324(9) 0.0290(9) 0.0428(10) -0.0135(7) -0.0078(7) -0.0027(7)
O5 0.0422(10) 0.0241(8) 0.0238(8) 0.0002(6) -0.0114(7) -0.0093(7)
O6 0.0712(13) 0.0247(9) 0.0400(10) -0.0015(7) -0.0317(9) -0.0104(8)
O7 0.0505(11) 0.0222(8) 0.0319(9) 0.0026(7) -0.0127(8) -0.0017(7)
N1 0.0231(9) 0.0263(9) 0.0217(9) -0.0024(8) 0.0003(7) -0.0037(7)
N2 0.0233(9) 0.0236(9) 0.0269(10) -0.0060(8) 0.0009(7) -0.0052(7)
C1 0.0305(13) 0.0369(13) 0.0264(12) -0.0078(10) -0.0023(9) -0.0066(10)
C2 0.0406(15) 0.0531(16) 0.0264(13) -0.0053(12) -0.0087(11) -0.0072(12)
C3 0.0469(16) 0.0499(16) 0.0316(14) 0.0062(12) -0.0120(12) -0.0015(13)
C4 0.0424(15) 0.0327(13) 0.0340(14) 0.0046(11) -0.0035(11) -0.0023(11)
C5 0.0252(11) 0.0271(11) 0.0241(11) -0.0003(9) 0.0032(9) -0.0032(9)
C6 0.0223(11) 0.0246(11) 0.0305(12) -0.0022(9) 0.0028(9) -0.0049(9)
C7 0.0431(15) 0.0246(12) 0.0487(16) -0.0033(11) -0.0013(12) -0.0073(11)
C8 0.0542(17) 0.0261(13) 0.068(2) -0.0175(13) 0.0018(14) -0.0141(12)
C9 0.0416(15) 0.0418(15) 0.0460(16) -0.0235(13) 0.0003(12) -0.0127(12)
C10 0.0321(13) 0.0337(12) 0.0287(12) -0.0111(10) -0.0005(10) -0.0093(10)
C11 0.0244(12) 0.0302(12) 0.0206(11) -0.0020(9) -0.0008(9) -0.0098(9)
C12 0.0185(10) 0.0274(11) 0.0220(11) -0.0045(9) -0.0001(8) -0.0043(8)
C13 0.0222(11) 0.0309(11) 0.0199(11) 0.0001(9) -0.0035(8) -0.0030(9)
C14 0.0246(11) 0.0239(11) 0.0239(11) 0.0008(9) 0.0008(9) -0.0023(9)
C15 0.0271(12) 0.0228(11) 0.0246(11) -0.0039(9) -0.0016(9) -0.0060(9)
C16 0.0228(11) 0.0253(11) 0.0214(11) -0.0018(9) -0.0008(8) -0.0040(9)
C17 0.0254(11) 0.0205(10) 0.0250(11) -0.0005(9) -0.0045(9) -0.0033(8)
C18 0.0275(12) 0.0236(11) 0.0228(11) -0.0029(9) -0.0033(9) -0.0032(9)
C19 0.0513(16) 0.0239(12) 0.0459(16) -0.0035(11) -0.0066(12) -0.0041(11)

loop_
_atom_type_symbol
_atom_type_description
_atom_type_scat_dispersion_real
_atom_type_scat_dispersion_imag
_atom_type_scat_source
C C 0.0033 0.0016 'International Tables Vol C Tables 4.2.6.8 and 6.1.1.4'
H H 0.0000 0.0000 'International Tables Vol C Tables 4.2.6.8 and 6.1.1.4'
N N 0.0061 0.0033 'International Tables Vol C Tables 4.2.6.8 and 6.1.1.4'
O O 0.0106 0.0060 'International Tables Vol C Tables 4.2.6.8 and 6.1.1.4'
Cu Cu 0.3201 1.2651 'International Tables Vol C Tables 4.2.6.8 and 6.1.1.4'

loop_
_geom_angle_atom_site_label_1
_geom_angle_atom_site_label_2
_geom_angle_atom_site_label_3
_geom_angle
_geom_angle_site_symmetry_1
_geom_angle_site_symmetry_3
_geom_angle_publ_flag
O5 Cu1 O2 94.57(6) 2_565 . ?
O5 Cu1 N1 170.47(7) 2_565 . ?
O2 Cu1 N1 91.53(7) . . ?
O5 Cu1 N2 90.71(7) 2_565 . ?
O2 Cu1 N2 161.53(7) . . ?
N1 Cu1 N2 81.28(7) . . ?
O5 Cu1 O3 93.66(6) 2_565 . ?
O2 Cu1 O3 97.42(6) . . ?
N1 Cu1 O3 92.80(6) . . ?
N2 Cu1 O3 99.89(7) . . ?
H1W O1 H2W 109.2 . . ?
Cu1 O2 H3W 113.7 . . ?
Cu1 O2 H4W 103.7 . . ?
H3W O2 H4W 111.0 . . ?
C11 O3 Cu1 124.90(14) . . ?
C18 O5 Cu1 127.93(14) . 2_565 ?
C14 O7 C19 118.58(18) . . ?
C1 N1 C5 118.85(19) . . ?
C1 N1 Cu1 125.96(15) . . ?
C5 N1 Cu1 115.12(14) . . ?
C10 N2 C6 119.38(19) . . ?
C10 N2 Cu1 126.07(16) . . ?
C6 N2 Cu1 114.54(14) . . ?
N1 C1 C2 122.4(2) . . ?
N1 C1 H1 118.8 . . ?
C2 C1 H1 118.8 . . ?
C1 C2 C3 118.7(2) . . ?
C1 C2 H2A 120.7 . . ?
C3 C2 H2A 120.7 . . ?
C2 C3 C4 119.7(2) . . ?
C2 C3 H3 120.1 . . ?
C4 C3 H3 120.1 . . ?
C5 C4 C3 118.7(2) . . ?
C5 C4 H4 120.6 . . ?
C3 C4 H4 120.6 . . ?
N1 C5 C4 121.7(2) . . ?
N1 C5 C6 114.29(18) . . ?
C4 C5 C6 124.0(2) . . ?
N2 C6 C7 121.4(2) . . ?
N2 C6 C5 114.62(19) . . ?
C7 C6 C5 123.9(2) . . ?
C6 C7 C8 118.4(2) . . ?
C6 C7 H7 120.8 . . ?
C8 C7 H7 120.8 . . ?
C9 C8 C7 119.8(2) . . ?
C9 C8 H8 120.1 . . ?
C7 C8 H8 120.1 . . ?
C8 C9 C10 119.3(2) . . ?
C8 C9 H9 120.4 . . ?
C10 C9 H9 120.4 . . ?
N2 C10 C9 121.6(2) . . ?
N2 C10 H10 119.2 . . ?
C9 C10 H10 119.2 . . ?
O3 C11 O4 125.0(2) . . ?
O3 C11 C12 118.29(19) . . ?
O4 C11 C12 116.74(18) . . ?
C13 C12 C17 119.4(2) . . ?
C13 C12 C11 119.63(19) . . ?
C17 C12 C11 120.98(19) . . ?
C14 C13 C12 120.42(19) . . ?
C14 C13 H13 119.8 . . ?
C12 C13 H13 119.8 . . ?
O7 C14 C15 123.8(2) . . ?
O7 C14 C13 115.80(19) . . ?
C15 C14 C13 120.4(2) . . ?
C14 C15 C16 119.6(2) . . ?
C14 C15 H15 120.2 . . ?
C16 C15 H15 120.2 . . ?
C17 C16 C15 120.02(19) . . ?
C17 C16 C18 122.79(19) . . ?
C15 C16 C18 117.15(19) . . ?
C16 C17 C12 120.21(19) . . ?
C16 C17 H17 119.9 . . ?
C12 C17 H17 119.9 . . ?
O6 C18 O5 124.8(2) . . ?
O6 C18 C16 117.67(18) . . ?
O5 C18 C16 117.56(18) . . ?
O7 C19 H19A 109.5 . . ?
O7 C19 H19B 109.5 . . ?
H19A C19 H19B 109.5 . . ?
O7 C19 H19C 109.5 . . ?
H19A C19 H19C 109.5 . . ?
H19B C19 H19C 109.5 . . ?

loop_
_geom_bond_atom_site_label_1
_geom_bond_atom_site_label_2
_geom_bond_distance
_geom_bond_site_symmetry_2
_geom_bond_publ_flag
Cu1 O5 1.9673(15) 2_565 ?
Cu1 O2 1.9713(14) . ?
Cu1 N1 1.9940(17) . ?
Cu1 N2 1.9990(18) . ?
Cu1 O3 2.2878(16) . ?
O1 H1W 0.8330 . ?
O1 H2W 0.8329 . ?
O2 H3W 0.8292 . ?
O2 H4W 0.8272 . ?
O3 C11 1.256(3) . ?
O4 C11 1.261(3) . ?
O5 C18 1.274(3) . ?
O5 Cu1 1.9673(15) 2_565 ?
O6 C18 1.245(3) . ?
O7 C14 1.375(3) . ?
O7 C19 1.431(3) . ?
N1 C1 1.346(3) . ?
N1 C5 1.349(3) . ?
N2 C10 1.341(3) . ?
N2 C6 1.353(3) . ?
C1 C2 1.375(3) . ?
C1 H1 0.9300 . ?
C2 C3 1.379(4) . ?
C2 H2A 0.9300 . ?
C3 C4 1.383(4) . ?
C3 H3 0.9300 . ?
C4 C5 1.385(3) . ?
C4 H4 0.9300 . ?
C5 C6 1.481(3) . ?
C6 C7 1.385(3) . ?
C7 C8 1.387(4) . ?
C7 H7 0.9300 . ?
C8 C9 1.369(4) . ?
C8 H8 0.9300 . ?
C9 C10 1.380(3) . ?
C9 H9 0.9300 . ?
C10 H10 0.9300 . ?
C11 C12 1.517(3) . ?
C12 C13 1.392(3) . ?
C12 C17 1.401(3) . ?
C13 C14 1.391(3) . ?
C13 H13 0.9300 . ?
C14 C15 1.382(3) . ?
C15 C16 1.409(3) . ?
C15 H15 0.9300 . ?
C16 C17 1.384(3) . ?
C16 C18 1.506(3) . ?
C17 H17 0.9300 . ?
C19 H19A 0.9600 . ?
C19 H19B 0.9600 . ?
C19 H19C 0.9600 . ?

loop_
_geom_hbond_atom_site_label_D
_geom_hbond_atom_site_label_H
_geom_hbond_atom_site_label_A
_geom_hbond_distance_DH
_geom_hbond_distance_HA
_geom_hbond_distance_DA
_geom_hbond_angle_DHA
_geom_hbond_site_symmetry_A
O1 H1W O4 0.83 2.12 2.923(3) 163.3 2_566
O1 H2W O3 0.83 2.21 3.034(3) 171.0 .
O2 H3W O4 0.83 1.85 2.674(2) 171.9 1_655
O2 H4W O6 0.83 1.76 2.554(2) 160.4 2_565

loop_
_geom_torsion_atom_site_label_1
_geom_torsion_atom_site_label_2
_geom_torsion_atom_site_label_3
_geom_torsion_atom_site_label_4
_geom_torsion
_geom_torsion_site_symmetry_1
_geom_torsion_site_symmetry_2
_geom_torsion_site_symmetry_3
_geom_torsion_site_symmetry_4
_geom_torsion_publ_flag
O5 Cu1 O3 C11 17.63(18) 2_565 . . . ?
O2 Cu1 O3 C11 112.74(18) . . . . ?
N1 Cu1 O3 C11 -155.36(18) . . . . ?
N2 Cu1 O3 C11 -73.73(18) . . . . ?
O5 Cu1 N1 C1 143.1(4) 2_565 . . . ?
O2 Cu1 N1 C1 13.27(18) . . . . ?
N2 Cu1 N1 C1 176.19(19) . . . . ?
O3 Cu1 N1 C1 -84.23(18) . . . . ?
O5 Cu1 N1 C5 -33.9(5) 2_565 . . . ?
O2 Cu1 N1 C5 -163.72(15) . . . . ?
N2 Cu1 N1 C5 -0.81(15) . . . . ?
O3 Cu1 N1 C5 98.77(15) . . . . ?
O5 Cu1 N2 C10 -3.50(19) 2_565 . . . ?
O2 Cu1 N2 C10 -110.3(2) . . . . ?
N1 Cu1 N2 C10 -178.31(19) . . . . ?
O3 Cu1 N2 C10 90.34(19) . . . . ?
O5 Cu1 N2 C6 177.74(15) 2_565 . . . ?
O2 Cu1 N2 C6 70.9(3) . . . . ?
N1 Cu1 N2 C6 2.93(15) . . . . ?
O3 Cu1 N2 C6 -88.41(15) . . . . ?
C5 N1 C1 C2 0.6(3) . . . . ?
Cu1 N1 C1 C2 -176.25(18) . . . . ?
N1 C1 C2 C3 0.2(4) . . . . ?
C1 C2 C3 C4 -0.7(4) . . . . ?
C2 C3 C4 C5 0.5(4) . . . . ?
C1 N1 C5 C4 -0.9(3) . . . . ?
Cu1 N1 C5 C4 176.31(18) . . . . ?
C1 N1 C5 C6 -178.49(19) . . . . ?
Cu1 N1 C5 C6 -1.3(2) . . . . ?
C3 C4 C5 N1 0.4(4) . . . . ?
C3 C4 C5 C6 177.7(2) . . . . ?
C10 N2 C6 C7 -1.8(3) . . . . ?
Cu1 N2 C6 C7 177.05(18) . . . . ?
C10 N2 C6 C5 176.77(19) . . . . ?
Cu1 N2 C6 C5 -4.4(2) . . . . ?
N1 C5 C6 N2 3.7(3) . . . . ?
C4 C5 C6 N2 -173.8(2) . . . . ?
N1 C5 C6 C7 -177.7(2) . . . . ?
C4 C5 C6 C7 4.8(4) . . . . ?
N2 C6 C7 C8 1.8(4) . . . . ?
C5 C6 C7 C8 -176.6(2) . . . . ?
C6 C7 C8 C9 0.1(4) . . . . ?
C7 C8 C9 C10 -2.0(4) . . . . ?
C6 N2 C10 C9 -0.2(3) . . . . ?
Cu1 N2 C10 C9 -178.88(18) . . . . ?
C8 C9 C10 N2 2.1(4) . . . . ?
Cu1 O3 C11 O4 -123.3(2) . . . . ?
Cu1 O3 C11 C12 58.1(2) . . . . ?
O3 C11 C12 C13 43.9(3) . . . . ?
O4 C11 C12 C13 -134.8(2) . . . . ?
O3 C11 C12 C17 -137.4(2) . . . . ?
O4 C11 C12 C17 43.9(3) . . . . ?
C17 C12 C13 C14 -0.4(3) . . . . ?
C11 C12 C13 C14 178.27(19) . . . . ?
C19 O7 C14 C15 10.4(3) . . . . ?
C19 O7 C14 C13 -170.2(2) . . . . ?
C12 C13 C14 O7 -178.46(19) . . . . ?
C12 C13 C14 C15 0.9(3) . . . . ?
O7 C14 C15 C16 178.9(2) . . . . ?
C13 C14 C15 C16 -0.5(3) . . . . ?
C14 C15 C16 C17 -0.5(3) . . . . ?
C14 C15 C16 C18 -178.35(19) . . . . ?
C15 C16 C17 C12 1.0(3) . . . . ?
C18 C16 C17 C12 178.7(2) . . . . ?
C13 C12 C17 C16 -0.6(3) . . . . ?
C11 C12 C17 C16 -179.23(19) . . . . ?
Cu1 O5 C18 O6 -3.9(3) 2_565 . . . ?
Cu1 O5 C18 C16 176.28(14) 2_565 . . . ?
C17 C16 C18 O6 -168.9(2) . . . . ?
C15 C16 C18 O6 8.9(3) . . . . ?
C17 C16 C18 O5 10.9(3) . . . . ?
C15 C16 C18 O5 -171.3(2) . . . . ?
